data_4510767
loop_
_publ_author_name
'Kinnibrugh, Tiffany L.'
'Ayi, Ayi A.'
'Bakhmutov, Vladimir I.'
'Zo\'n, Jerzy'
'Clearfield, Abraham'

_publ_section_title
;
 Probing Structural Changes in a Phosphonate-based Metal--Organic
 Framework Exhibiting Reversible Dehydration
;
_journal_issue 7
_journal_name_full 'Crystal Growth &amp; Design'
_journal_page_first 2973
_journal_paper_doi 10.1021/cg400399v
_journal_volume 13
_journal_year 2013
_chemical_formula_moiety '(C12 H6 O18 P6 Zn5), (C0.50 N0.50), 4(O)'
_chemical_formula_sum 'C12.5 H6 N0.5 O22 P6 Zn5'
_chemical_formula_weight 1027.85
_chemical_name_systematic
; 
 ? 
;
_space_group_IT_number 72
_symmetry_cell_setting orthorhombic
_symmetry_space_group_name_Hall '-I 2 2c'
_symmetry_space_group_name_H-M 'I b a m'
_atom_sites_solution_hydrogens geom
_atom_sites_solution_primary direct
_atom_sites_solution_secondary difmap
_audit_creation_method SHELXL-97
_cell_angle_alpha 90.00
_cell_angle_beta 90.00
_cell_angle_gamma 90.00
_cell_formula_units_Z 4
_cell_length_a 8.430(5)
_cell_length_b 16.155(12)
_cell_length_c 19.840(11)
_cell_measurement_reflns_used 1240
_cell_measurement_temperature 110(2)
_cell_measurement_theta_max 22.4
_cell_measurement_theta_min 2.52
_cell_volume 2702(3)
_computing_cell_refinement 'SAINT+  <Bruker, 2005)'
_computing_data_collection 'APEX2   (Bruker, 2005)'
_computing_data_reduction 'SAINT+  <Bruker, 2005)'
_computing_molecular_graphics 'SHELXTL (Sheldrick, 2008b)'
_computing_publication_material 'SHELXTL (Sheldrick, 2008b>'
_computing_structure_refinement 'SHELXTL (Sheldrick, 2008b)'
_computing_structure_solution 'SHELXTL (Sheldrick, 2008b)'
_diffrn_ambient_temperature 110(2)
_diffrn_measured_fraction_theta_full 0.995
_diffrn_measured_fraction_theta_max 0.995
_diffrn_measurement_device_type 'Bruker SMART APEX CCD Area Detector'
_diffrn_measurement_method 'Phi and omega scans'
_diffrn_radiation_monochromator graphite
_diffrn_radiation_source 'fine-focus sealed tube'
_diffrn_radiation_type MoK\a
_diffrn_radiation_wavelength 0.71073
_diffrn_reflns_av_R_equivalents 0.2041
_diffrn_reflns_av_sigmaI/netI 0.0870
_diffrn_reflns_limit_h_max 10
_diffrn_reflns_limit_h_min -10
_diffrn_reflns_limit_k_max 20
_diffrn_reflns_limit_k_min -20
_diffrn_reflns_limit_l_max 25
_diffrn_reflns_limit_l_min -25
_diffrn_reflns_number 17603
_diffrn_reflns_theta_full 27.18
_diffrn_reflns_theta_max 27.18
_diffrn_reflns_theta_min 2.52
_exptl_absorpt_coefficient_mu 4.831
_exptl_absorpt_correction_T_max 0.8686
_exptl_absorpt_correction_T_min 0.4604
_exptl_absorpt_correction_type multi-scan
_exptl_absorpt_process_details 'SADABS (sheldrick, 2008a)'
_exptl_crystal_colour colorless
_exptl_crystal_density_diffrn 2.527
_exptl_crystal_density_meas ?
_exptl_crystal_density_method 'not measured'
_exptl_crystal_description plate
_exptl_crystal_F_000 2002
_exptl_crystal_size_max 0.19
_exptl_crystal_size_mid 0.12
_exptl_crystal_size_min 0.03
_refine_diff_density_max 1.964
_refine_diff_density_min -1.149
_refine_diff_density_rms 0.229
_refine_ls_extinction_method none
_refine_ls_goodness_of_fit_ref 1.105
_refine_ls_hydrogen_treatment constr
_refine_ls_matrix_type full
_refine_ls_number_parameters 110
_refine_ls_number_reflns 1550
_refine_ls_number_restraints 12
_refine_ls_restrained_S_all 1.100
_refine_ls_R_factor_all 0.1105
_refine_ls_R_factor_gt 0.0611
_refine_ls_shift/su_max 0.000
_refine_ls_shift/su_mean 0.000
_refine_ls_structure_factor_coef Fsqd
_refine_ls_weighting_details 'calc w=1/[\s^2^(Fo^2^)+(0.0960P)^2^+0.0000P] where P=(Fo^2^+2Fc^2^)/3'
_refine_ls_weighting_scheme calc
_refine_ls_wR_factor_gt 0.1570
_refine_ls_wR_factor_ref 0.1869
_reflns_number_gt 974
_reflns_number_total 1550
_reflns_threshold_expression I>2\s(I)
_cod_data_source_file cg400399v_si_004.cif
_cod_data_source_block ZNBTPCH3NH4
_cod_depositor_comments
;
The following automatic conversions were performed:

'_exptl_crystal_density_meas' value 'not measured' was changed to '?'
- the value is perceived as not measured.

Automatic conversion script
Id: cif_fix_values 3008 2015-01-20 13:52:24Z robertas 
;
_cod_original_sg_symbol_H-M 'I B A M'
_cod_original_formula_sum 'C12.50 H6 N0.50 O22 P6 Zn5'
_cod_database_code 4510767

loop_
_symmetry_equiv_pos_as_xyz
'x, y, z'
'-x, -y, z'
'-x+1/2, y+1/2, -z'
'x+1/2, -y+1/2, -z'
'x+1/2, y+1/2, z+1/2'
'-x+1/2, -y+1/2, z+1/2'
'-x+1, y+1, -z+1/2'
'x+1, -y+1, -z+1/2'
'-x, -y, -z'
'x, y, -z'
'x-1/2, -y-1/2, z'
'-x-1/2, y-1/2, z'
'-x+1/2, -y+1/2, -z+1/2'
'x+1/2, y+1/2, -z+1/2'
'x, -y, z+1/2'
'-x, y, z+1/2'

loop_
_atom_site_label
_atom_site_type_symbol
_atom_site_fract_x
_atom_site_fract_y
_atom_site_fract_z
_atom_site_U_iso_or_equiv
_atom_site_adp_type
_atom_site_occupancy
_atom_site_symmetry_multiplicity
_atom_site_calc_flag
_atom_site_refinement_flags
_atom_site_disorder_group
Zn1 Zn 0.61120(11) 0.24791(6) 0.08719(6) 0.0251(3) Uani 1 1 d . .
P1 P 0.3710(2) 0.37823(15) 0.13866(12) 0.0228(5) Uani 1 1 d . .
O1 O 0.3509(6) 0.4379(4) 0.1967(3) 0.0247(14) Uani 1 1 d . .
C1 C 0.3224(9) 0.4321(5) 0.0613(5) 0.0225(15) Uani 1 1 d . .
Zn2 Zn 0.5000 0.5000 0.2500 0.0199(5) Uani 1 4 d S .
P2 P 0.3539(3) 0.15451(19) 0.0000 0.0210(7) Uani 1 2 d S .
O2 O 0.5407(7) 0.3462(4) 0.1325(3) 0.0273(14) Uani 1 1 d . .
C2 C 0.3591(13) 0.3961(7) 0.0000 0.0225(15) Uani 1 2 d S .
H2A H 0.4119 0.3441 0.0000 0.027 Uiso 1 2 calc SR .
C3 C 0.2853(14) 0.0492(7) 0.0000 0.023(3) Uani 1 2 d S .
O3 O 0.2559(7) 0.3054(4) 0.1464(3) 0.0297(15) Uani 1 1 d . .
O4 O 0.4445(6) 0.1696(4) 0.0636(3) 0.0276(14) Uani 1 1 d . .
C4 C 0.2492(8) 0.0098(5) 0.0612(4) 0.0223(18) Uani 1 1 d . .
H4A H 0.2737 0.0363 0.1027 0.027 Uiso 1 1 calc R .
N1 N 0.5000 0.0000 0.2122(17) 0.066(9) Uani 0.25 2 d SPU 1
C5 C 0.5000 0.0000 0.2122(17) 0.066(9) Uani 0.25 2 d SPU 2
O5 O 0.2035(10) 0.2126(5) 0.0000 0.0234(18) Uani 1 2 d S .
O6 O 0.8472(6) 0.3441(4) 0.2112(3) 0.0250(14) Uani 1 1 d . .

loop_
_atom_site_aniso_label
_atom_site_aniso_U_11
_atom_site_aniso_U_22
_atom_site_aniso_U_33
_atom_site_aniso_U_23
_atom_site_aniso_U_13
_atom_site_aniso_U_12
Zn1 0.0177(5) 0.0168(6) 0.0409(7) 0.0018(5) -0.0026(4) 0.0010(4)
P1 0.0215(11) 0.0157(11) 0.0313(13) 0.0010(9) -0.0018(9) -0.0023(9)
O1 0.018(3) 0.020(3) 0.036(4) -0.003(3) -0.003(2) -0.002(2)
C1 0.018(3) 0.014(3) 0.036(4) 0.006(4) -0.006(3) 0.000(3)
Zn2 0.0153(9) 0.0161(10) 0.0284(11) 0.000 0.000 0.000
P2 0.0151(14) 0.0147(16) 0.0333(18) 0.000 0.000 -0.0022(12)
O2 0.025(3) 0.019(3) 0.038(4) 0.005(3) -0.003(3) 0.003(3)
C2 0.018(3) 0.014(3) 0.036(4) 0.006(4) -0.006(3) 0.000(3)
C3 0.018(6) 0.014(6) 0.039(7) 0.000 0.000 0.004(5)
O3 0.026(3) 0.024(4) 0.039(4) 0.002(3) -0.005(3) -0.009(3)
O4 0.022(3) 0.021(3) 0.041(4) 0.002(3) -0.005(3) -0.003(3)
C4 0.015(4) 0.021(5) 0.031(5) -0.003(4) -0.003(3) 0.003(3)
N1 0.09(2) 0.038(17) 0.07(2) 0.000 0.000 0.029(18)
C5 0.09(2) 0.038(17) 0.07(2) 0.000 0.000 0.029(18)
O5 0.022(4) 0.013(4) 0.035(5) 0.000 0.000 -0.006(4)
O6 0.029(3) 0.037(4) 0.009(3) -0.003(2) 0.003(2) 0.015(3)

loop_
_atom_type_symbol
_atom_type_description
_atom_type_scat_dispersion_real
_atom_type_scat_dispersion_imag
_atom_type_scat_source
C C 0.0033 0.0016 'International Tables Vol C Tables 4.2.6.8 and 6.1.1.4'
H H 0.0000 0.0000 'International Tables Vol C Tables 4.2.6.8 and 6.1.1.4'
N N 0.0061 0.0033 'International Tables Vol C Tables 4.2.6.8 and 6.1.1.4'
O O 0.0106 0.0060 'International Tables Vol C Tables 4.2.6.8 and 6.1.1.4'
P P 0.1023 0.0942 'International Tables Vol C Tables 4.2.6.8 and 6.1.1.4'
Zn Zn 0.2839 1.4301 'International Tables Vol C Tables 4.2.6.8 and 6.1.1.4'

loop_
_geom_angle_atom_site_label_1
_geom_angle_atom_site_label_2
_geom_angle_atom_site_label_3
_geom_angle
_geom_angle_site_symmetry_1
_geom_angle_site_symmetry_3
O3 Zn1 O2 106.5(3) 11_665 .
O3 Zn1 O4 108.5(3) 11_665 .
O2 Zn1 O4 115.3(2) . .
O3 Zn1 O5 115.4(3) 11_665 11_665
O2 Zn1 O5 105.2(3) . 11_665
O4 Zn1 O5 106.2(3) . 11_665
O1 P1 O2 112.5(3) . .
O1 P1 O3 110.0(3) . .
O2 P1 O3 109.9(3) . .
O1 P1 C1 108.3(4) . .
O2 P1 C1 107.9(4) . .
O3 P1 C1 108.1(4) . .
P1 O1 Zn2 132.7(3) . .
C2 C1 C4 118.4(9) . 12_665
C2 C1 P1 119.5(7) . .
C4 C1 P1 122.1(7) 12_665 .
O1 Zn2 O1 113.3(4) 7_545 8_455
O1 Zn2 O1 98.5(3) 7_545 2_665
O1 Zn2 O1 117.2(3) 8_455 2_665
O1 Zn2 O1 117.2(3) 7_545 .
O1 Zn2 O1 98.5(3) 8_455 .
O1 Zn2 O1 113.3(4) 2_665 .
O4 P2 O4 115.1(5) . 10
O4 P2 O5 108.3(3) . .
O4 P2 O5 108.3(3) 10 .
O4 P2 C3 108.6(3) . .
O4 P2 C3 108.6(3) 10 .
O5 P2 C3 107.8(5) . .
P1 O2 Zn1 127.5(4) . .
C1 C2 C1 123.0(11) . 10
C1 C2 H2A 118.5 . .
C1 C2 H2A 118.5 10 .
C4 C3 C4 119.7(11) . 10
C4 C3 P2 119.9(6) . .
C4 C3 P2 119.9(6) 10 .
P1 O3 Zn1 133.8(4) . 11_565
P2 O4 Zn1 132.6(4) . .
C1 C4 C3 120.2(9) 12_655 .
C1 C4 H4A 119.9 12_655 .
C3 C4 H4A 119.9 . .
P2 O5 Zn1 120.1(2) . 4_455
P2 O5 Zn1 120.1(2) . 11_565
Zn1 O5 Zn1 119.6(4) 4_455 11_565

loop_
_geom_bond_atom_site_label_1
_geom_bond_atom_site_label_2
_geom_bond_distance
_geom_bond_site_symmetry_2
Zn1 O3 1.900(6) 11_665
Zn1 O2 1.919(6) .
Zn1 O4 1.949(6) .
Zn1 O5 2.001(4) 11_665
P1 O1 1.510(6) .
P1 O2 1.526(6) .
P1 O3 1.532(6) .
P1 C1 1.812(9) .
O1 Zn2 1.925(5) .
C1 C2 1.383(11) .
C1 C4 1.393(11) 12_665
Zn2 O1 1.925(6) 7_545
Zn2 O1 1.925(6) 8_455
Zn2 O1 1.925(6) 2_665
P2 O4 1.494(6) .
P2 O4 1.494(6) 10
P2 O5 1.577(9) .
P2 C3 1.797(12) .
C2 C1 1.383(11) 10
C2 H2A 0.9500 .
C3 C4 1.404(10) .
C3 C4 1.404(10) 10
O3 Zn1 1.900(6) 11_565
C4 C1 1.393(11) 12_655
C4 H4A 0.9500 .
N1 N1 1.50(7) 7_545
O5 Zn1 2.001(4) 4_455
O5 Zn1 2.001(4) 11_565

loop_
_geom_torsion_atom_site_label_1
_geom_torsion_atom_site_label_2
_geom_torsion_atom_site_label_3
_geom_torsion_atom_site_label_4
_geom_torsion
_geom_torsion_site_symmetry_1
_geom_torsion_site_symmetry_4
O2 P1 O1 Zn2 16.7(6) . .
O3 P1 O1 Zn2 139.6(5) . .
C1 P1 O1 Zn2 -102.4(5) . .
O1 P1 C1 C2 168.2(7) . .
O2 P1 C1 C2 46.2(8) . .
O3 P1 C1 C2 -72.7(8) . .
O1 P1 C1 C4 -10.9(7) . 12_665
O2 P1 C1 C4 -132.9(6) . 12_665
O3 P1 C1 C4 108.2(7) . 12_665
P1 O1 Zn2 O1 -63.0(4) . 7_545
P1 O1 Zn2 O1 175.2(6) . 8_455
P1 O1 Zn2 O1 50.7(4) . 2_665
O1 P1 O2 Zn1 159.5(4) . .
O3 P1 O2 Zn1 36.6(6) . .
C1 P1 O2 Zn1 -81.1(5) . .
O3 Zn1 O2 P1 -134.5(4) 11_665 .
O4 Zn1 O2 P1 -14.1(6) . .
O5 Zn1 O2 P1 102.5(5) 11_665 .
C4 C1 C2 C1 -2.6(16) 12_665 10
P1 C1 C2 C1 178.3(6) . 10
O4 P2 C3 C4 31.0(10) . .
O4 P2 C3 C4 156.8(8) 10 .
O5 P2 C3 C4 -86.1(8) . .
O4 P2 C3 C4 -156.8(8) . 10
O4 P2 C3 C4 -31.0(10) 10 10
O5 P2 C3 C4 86.1(8) . 10
O1 P1 O3 Zn1 131.8(5) . 11_565
O2 P1 O3 Zn1 -103.8(5) . 11_565
C1 P1 O3 Zn1 13.8(7) . 11_565
O4 P2 O4 Zn1 33.0(8) 10 .
O5 P2 O4 Zn1 -88.4(6) . .
C3 P2 O4 Zn1 154.9(5) . .
O3 Zn1 O4 P2 -143.6(5) 11_665 .
O2 Zn1 O4 P2 97.1(5) . .
O5 Zn1 O4 P2 -18.9(6) 11_665 .
C4 C3 C4 C1 -0.1(15) 10 12_655
P2 C3 C4 C1 172.0(7) . 12_655
O4 P2 O5 Zn1 151.1(4) . 4_455
O4 P2 O5 Zn1 25.6(6) 10 4_455
C3 P2 O5 Zn1 -91.6(4) . 4_455
O4 P2 O5 Zn1 -25.6(6) . 11_565
O4 P2 O5 Zn1 -151.1(4) 10 11_565
C3 P2 O5 Zn1 91.6(4) . 11_565
